data_4123638
loop_
_publ_author_name
'Zhuk, Tatyana S.'
'Koso, Tatyana'
'Pashenko, Alexander E.'
'Hoc, Ngo Trung'
'Rodionov, Vladimir N.'
'Serafin, Michael'
'Schreiner, Peter R.'
'Fokin, Andrey A.'

_publ_section_title
;
 Toward an Understanding of Diamond sp(2)-Defects with Unsaturated
 Diamondoid Oligomer Models.
;
_journal_issue 20
_journal_name_full 'Journal of the American Chemical Society'
_journal_page_first 6577
_journal_page_last 6586
_journal_paper_doi 10.1021/jacs.5b01555
_journal_volume 137
_journal_year 2015
_chemical_formula_sum 'C28 H36'
_chemical_formula_weight 372.57
_chemical_name_systematic
;
 ?
;
_space_group_IT_number 5
_symmetry_space_group_name_Hall 'C 2y'
_symmetry_space_group_name_H-M 'C 1 2 1'
_atom_sites_solution_hydrogens geom
_atom_sites_solution_primary direct
_atom_sites_solution_secondary difmap
_audit_creation_method SHELXL-97
_cell_angle_alpha 90.00
_cell_angle_beta 128.095(11)
_cell_angle_gamma 90.00
_cell_formula_units_Z 4
_cell_length_a 23.135(3)
_cell_length_b 6.5721(7)
_cell_length_c 14.9065(18)
_cell_measurement_temperature 293(2)
_cell_volume 1783.7(5)
_computing_structure_refinement 'SHELXL-97 (Sheldrick, 1997)'
_diffrn_ambient_temperature 293(2)
_diffrn_measured_fraction_theta_full 0.994
_diffrn_measured_fraction_theta_max 0.994
_diffrn_radiation_monochromator graphite
_diffrn_radiation_source 'fine-focus sealed tube'
_diffrn_radiation_type MoK\a
_diffrn_radiation_wavelength 0.71073
_diffrn_reflns_av_R_equivalents 0.0619
_diffrn_reflns_av_sigmaI/netI 0.0743
_diffrn_reflns_limit_h_max 30
_diffrn_reflns_limit_h_min -30
_diffrn_reflns_limit_k_max 8
_diffrn_reflns_limit_k_min -8
_diffrn_reflns_limit_l_max 19
_diffrn_reflns_limit_l_min -19
_diffrn_reflns_number 8160
_diffrn_reflns_theta_full 28.05
_diffrn_reflns_theta_max 28.05
_diffrn_reflns_theta_min 2.73
_exptl_absorpt_coefficient_mu 0.077
_exptl_crystal_density_diffrn 1.387
_exptl_crystal_density_method 'not measured'
_exptl_crystal_F_000 816
_refine_diff_density_max 0.255
_refine_diff_density_min -0.243
_refine_diff_density_rms 0.049
_refine_ls_abs_structure_details 'Flack H D (1983), Acta Cryst. A39, 876-881'
_refine_ls_abs_structure_Flack 2(10)
_refine_ls_extinction_method none
_refine_ls_goodness_of_fit_ref 0.818
_refine_ls_hydrogen_treatment mixed
_refine_ls_matrix_type full
_refine_ls_number_parameters 345
_refine_ls_number_reflns 4305
_refine_ls_number_restraints 1
_refine_ls_restrained_S_all 0.818
_refine_ls_R_factor_all 0.0889
_refine_ls_R_factor_gt 0.0528
_refine_ls_shift/su_max 0.000
_refine_ls_shift/su_mean 0.000
_refine_ls_structure_factor_coef Fsqd
_refine_ls_weighting_details 'calc w=1/[\s^2^(Fo^2^)+(0.1000P)^2^+0.0000P] where P=(Fo^2^+2Fc^2^)/3'
_refine_ls_weighting_scheme calc
_refine_ls_wR_factor_gt 0.1261
_refine_ls_wR_factor_ref 0.1452
_reflns_number_gt 2693
_reflns_number_total 4305
_reflns_threshold_expression >2sigma(I)
_cod_data_source_file ja5b01555_si_003.cif
_cod_data_source_block shre150p
_cod_depositor_comments 'Adding full bibliography for 4123636--4123638.cif.'
_cod_original_cell_volume 1783.7(4)
_cod_database_code 4123638

loop_
_symmetry_equiv_pos_as_xyz
'x, y, z'
'-x, y, -z'
'x+1/2, y+1/2, z'
'-x+1/2, y+1/2, -z'

loop_
_atom_site_label
_atom_site_type_symbol
_atom_site_fract_x
_atom_site_fract_y
_atom_site_fract_z
_atom_site_U_iso_or_equiv
_atom_site_adp_type
_atom_site_occupancy
_atom_site_symmetry_multiplicity
_atom_site_calc_flag
C1 C 0.27366(11) 0.4792(4) 0.30354(17) 0.0189(5) Uani 1 1 d
C2 C 0.28231(14) 0.6960(4) 0.1742(2) 0.0262(6) Uani 1 1 d
C3 C 0.26592(13) 0.3210(4) 0.14352(19) 0.0244(5) Uani 1 1 d
C4 C 0.14850(10) 0.4959(4) 0.25626(15) 0.0196(4) Uani 1 1 d
C5 C 0.29474(12) 0.2902(4) 0.26756(18) 0.0222(5) Uani 1 1 d
C6 C 0.17595(11) 0.4663(4) 0.37785(17) 0.0212(4) Uani 1 1 d
C7 C 0.31166(12) 0.6670(4) 0.29867(18) 0.0225(5) Uani 1 1 d
C8 C 0.30346(12) 0.5079(4) 0.13887(18) 0.0264(5) Uani 1 1 d
C9 C 0.38698(12) 0.4803(5) 0.21846(19) 0.0307(6) Uani 1 1 d
C10 C 0.06479(11) 0.5087(4) 0.17604(17) 0.0240(5) Uani 1 1 d
C11 C 0.37842(13) 0.2629(4) 0.3470(2) 0.0267(6) Uani 1 1 d
C12 C 0.15032(14) 0.6447(4) 0.41241(19) 0.0280(6) Uani 1 1 d
C13 C 0.03502(13) 0.4575(5) 0.3393(2) 0.0336(6) Uani 1 1 d
C14 C 0.14393(14) 0.2676(4) 0.3856(2) 0.0298(6) Uani 1 1 d
C15 C 0.06660(14) 0.6561(4) 0.3321(2) 0.0298(5) Uani 1 1 d
C16 C 0.41496(12) 0.4499(4) 0.34089(19) 0.0273(5) Uani 1 1 d
C17 C 0.06032(14) 0.2790(4) 0.3056(2) 0.0331(6) Uani 1 1 d
C18 C 0.16274(12) 0.5353(4) 0.10202(17) 0.0242(5) Uani 1 1 d
C19 C 0.19055(10) 0.5043(4) 0.22408(15) 0.0201(4) Uani 1 1 d
C20 C 0.39528(14) 0.6374(4) 0.3783(2) 0.0289(6) Uani 1 1 d
C21 C 0.03971(14) 0.6871(4) 0.2107(2) 0.0301(6) Uani 1 1 d
C22 C 0.03323(15) 0.3109(5) 0.1837(2) 0.0347(6) Uani 1 1 d
C23 C 0.18253(14) 0.3492(4) 0.0644(2) 0.0285(6) Uani 1 1 d
C24 C 0.19918(14) 0.7240(4) 0.0968(2) 0.0297(6) Uani 1 1 d
H1 H 0.2989(14) 0.788(5) 0.323(2) 0.024(7) Uiso 1 1 d
H2 H 0.1650(15) 0.376(4) -0.013(2) 0.032(8) Uiso 1 1 d
H3 H 0.1099(13) 0.562(4) 0.0518(19) 0.018(6) Uiso 1 1 d
H4 H 0.4702(16) 0.429(5) 0.392(3) 0.042(8) Uiso 1 1 d
H5 H 0.1708(17) 0.633(5) 0.497(3) 0.044(8) Uiso 1 1 d
H6 H 0.0481(15) 0.769(5) 0.354(2) 0.035(7) Uiso 1 1 d
H7 H -0.0130(15) 0.702(4) 0.159(2) 0.028(7) Uiso 1 1 d
H8 H 0.2877(14) 0.526(5) 0.061(2) 0.034(7) Uiso 1 1 d
H9 H 0.1708(15) 0.769(5) 0.409(2) 0.032(7) Uiso 1 1 d
H10 H 0.4120(14) 0.621(4) 0.458(2) 0.028(7) Uiso 1 1 d
H11 H 0.1804(16) 0.741(5) 0.015(3) 0.043(8) Uiso 1 1 d
H12 H 0.1624(15) 0.160(5) 0.367(2) 0.028(7) Uiso 1 1 d
H13 H 0.1629(17) 0.252(6) 0.466(3) 0.058(10) Uiso 1 1 d
H14 H 0.0473(13) 0.526(5) 0.099(2) 0.032(7) Uiso 1 1 d
H15 H 0.2288(15) 0.463(5) 0.430(2) 0.042(8) Uiso 1 1 d
H16 H -0.0191(15) 0.457(5) 0.287(2) 0.038(7) Uiso 1 1 d
H17 H 0.4091(16) 0.601(5) 0.209(2) 0.036(8) Uiso 1 1 d
H18 H 0.3087(18) 0.817(5) 0.171(3) 0.044(9) Uiso 1 1 d
H19 H 0.0388(18) 0.159(6) 0.308(3) 0.050(9) Uiso 1 1 d
H20 H 0.2715(16) 0.163(5) 0.274(2) 0.039(8) Uiso 1 1 d
H21 H 0.4211(18) 0.758(6) 0.378(3) 0.051(9) Uiso 1 1 d
H22 H 0.1546(14) 0.228(5) 0.062(2) 0.026(7) Uiso 1 1 d
H23 H 0.0504(16) 0.438(5) 0.420(3) 0.052(9) Uiso 1 1 d
H24 H 0.3906(16) 0.143(5) 0.326(2) 0.035(7) Uiso 1 1 d
H25 H 0.2929(14) 0.465(5) 0.384(2) 0.037(7) Uiso 1 1 d
H26 H 0.2793(16) 0.201(5) 0.119(2) 0.034(7) Uiso 1 1 d
H27 H 0.1850(17) 0.845(5) 0.119(3) 0.041(8) Uiso 1 1 d
H28 H 0.0608(17) 0.811(5) 0.203(3) 0.043(9) Uiso 1 1 d
H29 H 0.4007(16) 0.362(4) 0.195(2) 0.033(7) Uiso 1 1 d
H30 H 0.3958(14) 0.238(5) 0.428(2) 0.035(7) Uiso 1 1 d
H31 H -0.0237(19) 0.318(5) 0.131(3) 0.052(10) Uiso 1 1 d
H32 H 0.0485(18) 0.201(6) 0.159(3) 0.054(10) Uiso 1 1 d

loop_
_atom_site_aniso_label
_atom_site_aniso_U_11
_atom_site_aniso_U_22
_atom_site_aniso_U_33
_atom_site_aniso_U_23
_atom_site_aniso_U_13
_atom_site_aniso_U_12
C1 0.0165(9) 0.0248(13) 0.0139(9) 0.0012(9) 0.0086(8) 0.0002(10)
C2 0.0302(12) 0.0272(14) 0.0242(11) 0.0055(10) 0.0183(10) 0.0014(11)
C3 0.0235(11) 0.0279(14) 0.0185(10) -0.0061(10) 0.0114(9) 0.0009(10)
C4 0.0142(8) 0.0258(12) 0.0126(8) 0.0018(8) 0.0051(7) 0.0033(9)
C5 0.0211(11) 0.0223(12) 0.0193(10) 0.0022(8) 0.0104(9) 0.0004(9)
C6 0.0161(9) 0.0288(12) 0.0155(9) 0.0020(8) 0.0082(8) -0.0006(9)
C7 0.0224(11) 0.0226(13) 0.0227(10) -0.0026(9) 0.0140(9) -0.0004(9)
C8 0.0261(11) 0.0380(15) 0.0169(10) 0.0008(10) 0.0141(9) 0.0012(11)
C9 0.0257(11) 0.0471(17) 0.0252(11) 0.0001(12) 0.0187(10) 0.0004(13)
C10 0.0145(9) 0.0355(14) 0.0152(9) 0.0015(9) 0.0057(8) 0.0023(9)
C11 0.0220(11) 0.0300(14) 0.0231(11) 0.0029(10) 0.0115(10) 0.0090(10)
C12 0.0295(12) 0.0333(15) 0.0224(11) -0.0059(10) 0.0166(10) -0.0047(11)
C13 0.0251(11) 0.0446(17) 0.0367(13) 0.0071(12) 0.0218(11) 0.0004(12)
C14 0.0275(12) 0.0273(14) 0.0356(13) 0.0100(11) 0.0199(11) 0.0046(11)
C15 0.0310(12) 0.0304(14) 0.0327(12) 0.0010(10) 0.0220(10) 0.0078(11)
C16 0.0181(10) 0.0400(14) 0.0231(10) 0.0001(10) 0.0123(9) 0.0017(10)
C17 0.0264(12) 0.0293(14) 0.0414(14) 0.0046(11) 0.0198(11) -0.0049(11)
C18 0.0181(10) 0.0376(14) 0.0120(9) 0.0041(9) 0.0068(8) 0.0066(10)
C19 0.0169(9) 0.0254(12) 0.0122(9) 0.0024(8) 0.0061(7) 0.0024(9)
C20 0.0246(12) 0.0374(16) 0.0227(11) -0.0076(10) 0.0135(10) -0.0079(11)
C21 0.0249(11) 0.0346(16) 0.0305(12) 0.0096(11) 0.0169(10) 0.0093(12)
C22 0.0219(12) 0.0373(16) 0.0347(13) -0.0115(12) 0.0124(10) -0.0086(11)
C23 0.0252(12) 0.0376(16) 0.0173(10) -0.0069(10) 0.0103(9) -0.0041(11)
C24 0.0323(12) 0.0332(15) 0.0234(11) 0.0113(10) 0.0171(10) 0.0092(11)

loop_
_atom_type_symbol
_atom_type_description
_atom_type_scat_dispersion_real
_atom_type_scat_dispersion_imag
_atom_type_scat_source
C C 0.0033 0.0016 'International Tables Vol C Tables 4.2.6.8 and 6.1.1.4'
H H 0.0000 0.0000 'International Tables Vol C Tables 4.2.6.8 and 6.1.1.4'

loop_
_geom_angle_atom_site_label_1
_geom_angle_atom_site_label_2
_geom_angle_atom_site_label_3
_geom_angle
C19 C1 C7 111.07(18)
C19 C1 C5 109.54(18)
C7 C1 C5 108.39(17)
C24 C2 C8 110.9(2)
C24 C2 C7 109.8(2)
C8 C2 C7 108.4(2)
C23 C3 C8 110.4(2)
C23 C3 C5 110.3(2)
C8 C3 C5 108.78(18)
C19 C4 C6 125.28(16)
C19 C4 C10 125.05(17)
C6 C4 C10 109.65(17)
C11 C5 C3 110.3(2)
C11 C5 C1 110.12(18)
C3 C5 C1 108.32(19)
C4 C6 C12 109.76(19)
C4 C6 C14 109.4(2)
C12 C6 C14 108.6(2)
C20 C7 C2 110.8(2)
C20 C7 C1 110.18(19)
C2 C7 C1 108.32(18)
C9 C8 C2 110.2(2)
C9 C8 C3 110.5(2)
C2 C8 C3 108.69(18)
C16 C9 C8 110.08(18)
C22 C10 C4 109.2(2)
C22 C10 C21 109.1(2)
C4 C10 C21 109.8(2)
C16 C11 C5 110.0(2)
C15 C12 C6 109.84(19)
C15 C13 C17 109.59(19)
C17 C14 C6 109.7(2)
C21 C15 C13 109.6(2)
C21 C15 C12 109.2(2)
C13 C15 C12 109.4(2)
C9 C16 C11 109.5(2)
C9 C16 C20 109.1(2)
C11 C16 C20 109.0(2)
C14 C17 C13 109.8(2)
C14 C17 C22 109.2(2)
C13 C17 C22 109.0(2)
C19 C18 C24 109.25(19)
C19 C18 C23 109.3(2)
C24 C18 C23 109.33(19)
C4 C19 C1 124.81(16)
C4 C19 C18 125.06(17)
C1 C19 C18 110.11(17)
C16 C20 C7 109.64(19)
C15 C21 C10 109.7(2)
C10 C22 C17 109.9(2)
C3 C23 C18 109.55(19)
C2 C24 C18 110.0(2)

loop_
_geom_bond_atom_site_label_1
_geom_bond_atom_site_label_2
_geom_bond_distance
C1 C19 1.522(3)
C1 C7 1.543(3)
C1 C5 1.546(3)
C2 C24 1.525(3)
C2 C8 1.537(4)
C2 C7 1.545(3)
C3 C23 1.530(3)
C3 C8 1.530(4)
C3 C5 1.544(3)
C4 C19 1.325(3)
C4 C6 1.518(3)
C4 C10 1.526(3)
C5 C11 1.534(3)
C6 C12 1.539(4)
C6 C14 1.541(4)
C7 C20 1.535(3)
C8 C9 1.531(3)
C9 C16 1.527(3)
C10 C22 1.529(4)
C10 C21 1.532(4)
C11 C16 1.526(4)
C12 C15 1.526(4)
C13 C15 1.531(4)
C13 C17 1.528(4)
C14 C17 1.524(4)
C15 C21 1.521(4)
C16 C20 1.533(4)
C17 C22 1.527(4)
C18 C19 1.524(3)
C18 C24 1.529(4)
C18 C23 1.529(4)
